data_4022818
loop_
_publ_author_name
'Ireneusz Nowak'
'Morris J. Robins'

_publ_section_title
;
 Trifluoromethylation of Alkenyl Bromides and
 Iodides (Including 5-Iodouracils) with (CF~3~)~2~Hg
 and Cu ("Trifluoromethylcopper")
;
_journal_name_full 'Journal of Organic Chemistry'
_journal_page_first 2678
_journal_page_last 2681
_journal_paper_doi 10.1021/jo062544a
_journal_volume 72
_journal_year 2007
_chemical_formula_sum 'C13 H13 Br O2'
_chemical_formula_weight 281.14
_chemical_name_systematic
; 
 ? 
;
_space_group_IT_number 61
_symmetry_cell_setting orthorhombic
_symmetry_space_group_name_Hall '-P 2ac 2ab'
_symmetry_space_group_name_H-M 'P b c a'
_atom_sites_solution_hydrogens geom
_atom_sites_solution_primary direct
_atom_sites_solution_secondary difmap
_audit_creation_method SHELXL-97
_cell_angle_alpha 90.00
_cell_angle_beta 90.00
_cell_angle_gamma 90.00
_cell_formula_units_Z 8
_cell_length_a 8.1872(14)
_cell_length_b 15.038(3)
_cell_length_c 20.491(4)
_cell_measurement_temperature 273(2)
_cell_volume 2522.8(7)
_computing_structure_refinement 'SHELXL-97 (Sheldrick, 1997)'
_computing_structure_solution 'SHELXS-97 (Sheldrick, 1990)'
_diffrn_ambient_temperature 273(2)
_diffrn_measured_fraction_theta_full 0.940
_diffrn_measured_fraction_theta_max 0.940
_diffrn_radiation_monochromator graphite
_diffrn_radiation_source 'fine-focus sealed tube'
_diffrn_radiation_type MoK\a
_diffrn_radiation_wavelength 0.71073
_diffrn_reflns_av_R_equivalents 0.0970
_diffrn_reflns_av_sigmaI/netI 0.0625
_diffrn_reflns_limit_h_max 10
_diffrn_reflns_limit_h_min -6
_diffrn_reflns_limit_k_max 19
_diffrn_reflns_limit_k_min -19
_diffrn_reflns_limit_l_max 26
_diffrn_reflns_limit_l_min -27
_diffrn_reflns_number 29197
_diffrn_reflns_theta_full 28.58
_diffrn_reflns_theta_max 28.58
_diffrn_reflns_theta_min 2.71
_exptl_absorpt_coefficient_mu 3.242
_exptl_crystal_density_diffrn 1.480
_exptl_crystal_density_method 'not measured'
_exptl_crystal_F_000 1136
_exptl_crystal_size_max 1.0
_exptl_crystal_size_mid 0.2
_exptl_crystal_size_min 0.2
_refine_diff_density_max 0.661
_refine_diff_density_min -0.810
_refine_diff_density_rms 0.068
_refine_ls_extinction_coef 0.0047(5)
_refine_ls_extinction_expression Fc^*^=kFc[1+0.001xFc^2^\l^3^/sin(2\q)]^-1/4^
_refine_ls_extinction_method SHELXL
_refine_ls_goodness_of_fit_ref 1.022
_refine_ls_hydrogen_treatment mixed
_refine_ls_matrix_type full
_refine_ls_number_parameters 147
_refine_ls_number_reflns 3018
_refine_ls_number_restraints 0
_refine_ls_restrained_S_all 1.022
_refine_ls_R_factor_all 0.0638
_refine_ls_R_factor_gt 0.0375
_refine_ls_shift/su_max 0.001
_refine_ls_shift/su_mean 0.000
_refine_ls_structure_factor_coef Fsqd
_refine_ls_weighting_details 'calc w=1/[\s^2^(Fo^2^)+(0.0205P)^2^+2.1189P] where P=(Fo^2^+2Fc^2^)/3'
_refine_ls_weighting_scheme calc
_refine_ls_wR_factor_gt 0.0898
_refine_ls_wR_factor_ref 0.1074
_reflns_number_gt 2148
_reflns_number_total 3018
_reflns_threshold_expression >2sigma(I)
_cod_data_source_file jo062544asi20061212_023428.cif
_cod_data_source_block mr3_100606_0m
_cod_database_code 4022818

loop_
_symmetry_equiv_pos_as_xyz
'x, y, z'
'-x+1/2, -y, z+1/2'
'-x, y+1/2, -z+1/2'
'x+1/2, -y+1/2, -z'
'-x, -y, -z'
'x-1/2, y, -z-1/2'
'x, -y-1/2, z-1/2'
'-x-1/2, y-1/2, z'

loop_
_atom_site_label
_atom_site_type_symbol
_atom_site_fract_x
_atom_site_fract_y
_atom_site_fract_z
_atom_site_U_iso_or_equiv
_atom_site_adp_type
_atom_site_occupancy
_atom_site_symmetry_multiplicity
_atom_site_calc_flag
_atom_site_refinement_flags
Br1 Br 1.03867(4) 0.18271(2) 0.047439(14) 0.05455(16) Uani 1 1 d .
C3 C 1.6179(4) 0.0561(2) 0.12844(18) 0.0589(8) Uani 1 1 d .
H3 H 1.7107 0.0228 0.1191 0.071 Uiso 1 1 calc R
C1 C 1.4046(4) 0.0967(2) 0.20125(14) 0.0527(8) Uani 1 1 d .
H1 H 1.3556 0.0916 0.2420 0.063 Uiso 1 1 calc R
C8 C 1.0599(3) 0.22489(19) 0.13491(13) 0.0390(6) Uani 1 1 d .
C9 C 0.9242(3) 0.27720(19) 0.15923(13) 0.0402(6) Uani 1 1 d .
H9 H 0.9306 0.2955 0.2025 0.048 Uiso 1 1 calc R
C6 C 1.3384(3) 0.15391(19) 0.15516(13) 0.0392(6) Uani 1 1 d .
C7 C 1.1892(3) 0.20408(19) 0.17119(13) 0.0424(6) Uani 1 1 d .
H7 H 1.1846 0.2247 0.2139 0.051 Uiso 1 1 calc R
C5 C 1.4175(4) 0.1628(2) 0.09544(16) 0.0480(7) Uani 1 1 d .
H5 H 1.3760 0.2013 0.0641 0.058 Uiso 1 1 calc R
C2 C 1.5423(4) 0.0473(2) 0.18722(18) 0.0603(9) Uani 1 1 d .
H2 H 1.5836 0.0079 0.2180 0.072 Uiso 1 1 calc R
C4 C 1.5568(4) 0.1147(2) 0.08260(18) 0.0570(8) Uani 1 1 d .
H4 H 1.6101 0.1216 0.0428 0.068 Uiso 1 1 calc R
C10 C 0.7925(3) 0.30171(18) 0.12675(14) 0.0432(6) Uani 1 1 d .
H10 H 0.7818 0.2851 0.0832 0.052 Uiso 1 1 calc R
C11 C 0.6618(3) 0.35459(19) 0.15739(13) 0.0409(6) Uani 1 1 d .
O1 O 0.5503(2) 0.37818(14) 0.11338(9) 0.0462(5) Uani 1 1 d .
O2 O 0.6547(3) 0.37469(16) 0.21432(10) 0.0596(6) Uani 1 1 d .
C12 C 0.4101(4) 0.4285(2) 0.13699(15) 0.0515(7) Uani 1 1 d .
H12A H 0.4436 0.4875 0.1507 0.062 Uiso 1 1 calc R
H12B H 0.3602 0.3985 0.1738 0.062 Uiso 1 1 calc R
C13 C 0.2922(4) 0.4346(2) 0.08167(18) 0.0597(9) Uani 1 1 d .
H13A H 0.3409 0.4673 0.0465 0.090 Uiso 1 1 calc R
H13B H 0.1950 0.4645 0.0959 0.090 Uiso 1 1 calc R
H13C H 0.2649 0.3758 0.0670 0.090 Uiso 1 1 calc R

loop_
_atom_site_aniso_label
_atom_site_aniso_U_11
_atom_site_aniso_U_22
_atom_site_aniso_U_33
_atom_site_aniso_U_23
_atom_site_aniso_U_13
_atom_site_aniso_U_12
Br1 0.0587(2) 0.0648(3) 0.0402(2) -0.01344(13) -0.00914(13) 0.01520(15)
C3 0.0437(16) 0.054(2) 0.079(2) 0.0047(17) 0.0040(16) 0.0095(15)
C1 0.0511(16) 0.067(2) 0.0394(15) 0.0051(14) -0.0077(13) 0.0063(15)
C8 0.0430(14) 0.0406(15) 0.0335(13) 0.0006(12) -0.0009(11) 0.0006(12)
C9 0.0445(14) 0.0387(16) 0.0373(13) -0.0039(12) 0.0000(11) 0.0019(12)
C6 0.0388(13) 0.0390(15) 0.0398(14) -0.0025(12) -0.0064(11) -0.0007(11)
C7 0.0453(14) 0.0461(16) 0.0357(13) -0.0039(12) -0.0009(11) 0.0039(12)
C5 0.0459(15) 0.0450(17) 0.0533(17) 0.0143(14) 0.0042(13) 0.0005(13)
C2 0.0546(18) 0.063(2) 0.063(2) 0.0143(17) -0.0116(16) 0.0123(16)
C4 0.0468(16) 0.059(2) 0.065(2) 0.0107(17) 0.0149(15) 0.0021(14)
C10 0.0467(15) 0.0423(16) 0.0406(14) -0.0031(12) -0.0010(12) 0.0043(13)
C11 0.0444(14) 0.0379(15) 0.0402(14) 0.0011(12) 0.0002(12) 0.0005(12)
O1 0.0453(10) 0.0504(12) 0.0429(10) -0.0080(9) -0.0033(9) 0.0145(9)
O2 0.0617(13) 0.0785(17) 0.0386(11) -0.0035(11) 0.0001(10) 0.0159(12)
C12 0.0488(15) 0.0509(19) 0.0546(17) -0.0112(14) 0.0021(14) 0.0148(14)
C13 0.0539(17) 0.057(2) 0.069(2) -0.0107(16) -0.0088(16) 0.0203(15)

loop_
_atom_type_symbol
_atom_type_description
_atom_type_scat_dispersion_real
_atom_type_scat_dispersion_imag
_atom_type_scat_source
C C 0.0033 0.0016 'International Tables Vol C Tables 4.2.6.8 and 6.1.1.4'
H H 0.0000 0.0000 'International Tables Vol C Tables 4.2.6.8 and 6.1.1.4'
O O 0.0106 0.0060 'International Tables Vol C Tables 4.2.6.8 and 6.1.1.4'
Br Br -0.2901 2.4595 'International Tables Vol C Tables 4.2.6.8 and 6.1.1.4'

loop_
_geom_angle_atom_site_label_1
_geom_angle_atom_site_label_2
_geom_angle_atom_site_label_3
_geom_angle
C2 C3 C4 119.9(3)
C2 C1 C6 120.7(3)
C7 C8 C9 123.0(3)
C7 C8 Br1 121.2(2)
C9 C8 Br1 115.67(19)
C10 C9 C8 127.2(3)
C1 C6 C5 118.5(3)
C1 C6 C7 119.3(3)
C5 C6 C7 122.2(3)
C8 C7 C6 131.0(3)
C4 C5 C6 120.3(3)
C3 C2 C1 120.2(3)
C5 C4 C3 120.3(3)
C9 C10 C11 121.9(3)
O2 C11 O1 123.7(3)
O2 C11 C10 125.6(3)
O1 C11 C10 110.7(2)
C11 O1 C12 117.0(2)
O1 C12 C13 106.8(2)

loop_
_geom_bond_atom_site_label_1
_geom_bond_atom_site_label_2
_geom_bond_distance
Br1 C8 1.909(3)
C3 C2 1.361(5)
C3 C4 1.381(5)
C1 C2 1.381(4)
C1 C6 1.388(4)
C8 C7 1.331(4)
C8 C9 1.450(4)
C9 C10 1.319(4)
C6 C5 1.391(4)
C6 C7 1.473(4)
C5 C4 1.376(4)
C10 C11 1.473(4)
C11 O2 1.206(3)
C11 O1 1.331(3)
O1 C12 1.458(3)
C12 C13 1.491(4)

loop_
_cod_related_entry_id
_cod_related_entry_database
_cod_related_entry_code
1 ChemSpider 17278342
